data_7011804
loop_
_publ_author_name
'Kim, Yong-Joo'
'Joo, Young-Seon'
'Han, Jin-Taek'
'Han, Won Seok'
'Lee, Soon W.'

_publ_section_title
;
 Synthesis, structures and properties of bis(carbodiimido) complexes of
 Ni(ii), Pd(ii) and Pt(ii)
;
_journal_issue 18
_journal_name_full 'Journal of the Chemical Society, Dalton Transactions'
_journal_page_first 3611
_journal_paper_doi 10.1039/b204179k
_journal_year 2002
_chemical_formula_sum 'C28 H44 N4 P2 Pd'
_chemical_formula_weight 605.01
_chemical_name_systematic
; 
? 
;
_space_group_IT_number 14
_symmetry_cell_setting monoclinic
_symmetry_space_group_name_Hall '-P 2ybc'
_symmetry_space_group_name_H-M 'P 1 21/c 1'
_atom_sites_solution_hydrogens geom
_atom_sites_solution_primary direct
_atom_sites_solution_secondary difmap
_audit_creation_method SHELXL-97
_cell_angle_alpha 90.00
_cell_angle_beta 109.926(15)
_cell_angle_gamma 90.00
_cell_formula_units_Z 4
_cell_length_a 12.191(2)
_cell_length_b 16.580(4)
_cell_length_c 16.660(5)
_cell_measurement_reflns_used 23
_cell_measurement_temperature 296(2)
_cell_measurement_theta_max 12.55
_cell_measurement_theta_min 7.28
_cell_volume 3165.8(14)
_computing_cell_refinement 'Siemens XSCANS'
_computing_data_collection 'Siemens XSCANS'
_computing_data_reduction 'Siemens SHELXTL'
_computing_molecular_graphics 'Siemens SHELXTL'
_computing_publication_material 'Siemens SHELXTL'
_computing_structure_refinement 'Siemens SHELXTL'
_computing_structure_solution 'Siemens SHELXTL'
_diffrn_ambient_temperature 296(2)
_diffrn_measured_fraction_theta_full 0.983
_diffrn_measured_fraction_theta_max 0.983
_diffrn_measurement_device 'Siemens P4'
_diffrn_measurement_method '\w scans'
_diffrn_radiation_monochromator graphite
_diffrn_radiation_source 'sealed tube'
_diffrn_radiation_type MoK\a
_diffrn_radiation_wavelength 0.71073
_diffrn_reflns_av_R_equivalents 0.0393
_diffrn_reflns_av_sigmaI/netI 0.0539
_diffrn_reflns_limit_h_max 0
_diffrn_reflns_limit_h_min -14
_diffrn_reflns_limit_k_max 19
_diffrn_reflns_limit_k_min 0
_diffrn_reflns_limit_l_max 19
_diffrn_reflns_limit_l_min -18
_diffrn_reflns_number 5765
_diffrn_reflns_theta_full 25.01
_diffrn_reflns_theta_max 25.01
_diffrn_reflns_theta_min 1.78
_diffrn_standards_interval_count 97
_diffrn_standards_number 3
_exptl_absorpt_coefficient_mu 0.709
_exptl_absorpt_correction_T_max 0.7492
_exptl_absorpt_correction_T_min 0.3584
_exptl_absorpt_correction_type empirical
_exptl_crystal_colour 'YELLOW            '
_exptl_crystal_density_diffrn 1.269
_exptl_crystal_density_method 'not measured'
_exptl_crystal_description 'BLOCK             '
_exptl_crystal_F_000 1264
_exptl_crystal_size_max 0.30
_exptl_crystal_size_mid 0.28
_exptl_crystal_size_min 0.20
_refine_diff_density_max 0.858
_refine_diff_density_min -0.466
_refine_diff_density_rms 0.075
_refine_ls_extinction_coef 0.0014(4)
_refine_ls_extinction_expression Fc^*^=kFc[1+0.001xFc^2^\l^3^/sin(2\q)]^-1/4^
_refine_ls_extinction_method SHELXL
_refine_ls_goodness_of_fit_ref 1.006
_refine_ls_hydrogen_treatment mixed
_refine_ls_matrix_type full
_refine_ls_number_parameters 278
_refine_ls_number_reflns 5490
_refine_ls_number_restraints 0
_refine_ls_restrained_S_all 1.006
_refine_ls_R_factor_all 0.0906
_refine_ls_R_factor_gt 0.0559
_refine_ls_shift/su_max 0.002
_refine_ls_shift/su_mean 0.000
_refine_ls_structure_factor_coef Fsqd
_refine_ls_weighting_details 'calc w=1/[\s^2^(Fo^2^)+(0.0822P)^2^+2.3944P] where P=(Fo^2^+2Fc^2^)/3'
_refine_ls_weighting_scheme calc
_refine_ls_wR_factor_gt 0.1371
_refine_ls_wR_factor_ref 0.1596
_reflns_number_gt 3711
_reflns_number_total 5490
_reflns_threshold_expression >2sigma(I)
_cod_data_source_file b204179k.txt
_cod_data_source_block pdncnet
_cod_depositor_comments
;
The following automatic conversions were performed:
'_symmetry_cell_setting' value 'Monoclinic' changed to 'monoclinic'
according to '/home/saulius/struct/CIF-dictionaries/cif_core.dic'
dictionary named 'cif_core.dic' version 2.4.1 from 2010-06-29.

Automatic conversion script
Id: cif_fix_enum 1527 2010-12-29 10:47:43Z saulius 
;
_cod_original_cell_volume 3165.9(14)
_cod_original_sg_symbol_H-M 'P2(1)/c  '
_cod_database_code 7011804

loop_
_symmetry_equiv_pos_as_xyz
'x, y, z'
'-x, y+1/2, -z+1/2'
'-x, -y, -z'
'x, -y-1/2, z-1/2'

loop_
_atom_site_label
_atom_site_type_symbol
_atom_site_fract_x
_atom_site_fract_y
_atom_site_fract_z
_atom_site_U_iso_or_equiv
_atom_site_adp_type
_atom_site_occupancy
_atom_site_symmetry_multiplicity
_atom_site_calc_flag
_atom_site_refinement_flags
_atom_site_disorder_assembly
_atom_site_disorder_group
Pd1 Pd 0.43499(4) 0.40725(3) 0.02745(3) 0.05826(19) Uani 1 1 d . . .
P1 P 0.25380(14) 0.41300(10) 0.03493(11) 0.0693(4) Uani 1 1 d . . .
P2 P 0.52911(15) 0.41959(11) 0.17006(10) 0.0723(5) Uani 1 1 d . . .
N1 N 0.3539(5) 0.3819(4) -0.1020(3) 0.0815(15) Uani 1 1 d . . .
N2 N 0.2886(5) 0.2597(4) -0.1852(4) 0.0982(19) Uani 1 1 d . . .
N3 N 0.5959(5) 0.3994(3) 0.0093(3) 0.0759(14) Uani 1 1 d . . .
N4 N 0.6857(5) 0.3289(4) -0.0794(4) 0.0943(18) Uani 1 1 d . . .
C1 C 0.1912(7) 0.3137(5) 0.0271(7) 0.123(3) Uani 1 1 d . . .
H1A H 0.2031 0.2851 -0.0193 0.148 Uiso 1 1 calc R . .
H1B H 0.1091 0.3182 0.0171 0.148 Uiso 1 1 calc R . .
H1C H 0.2281 0.2849 0.0794 0.148 Uiso 1 1 calc R . .
C2 C 0.1554(6) 0.4691(5) -0.0529(5) 0.095(2) Uani 1 1 d . . .
H2A H 0.1629 0.4507 -0.1055 0.114 Uiso 1 1 calc R . .
H2B H 0.1744 0.5254 -0.0455 0.114 Uiso 1 1 calc R . .
H2C H 0.0767 0.4610 -0.0546 0.114 Uiso 1 1 calc R . .
C3 C 0.2234(6) 0.4593(6) 0.1231(5) 0.109(3) Uani 1 1 d . . .
H3A H 0.2710 0.4348 0.1756 0.130 Uiso 1 1 calc R . .
H3B H 0.1425 0.4518 0.1161 0.130 Uiso 1 1 calc R . .
H3C H 0.2404 0.5159 0.1245 0.130 Uiso 1 1 calc R . .
C4 C 0.5092(7) 0.5116(5) 0.2237(5) 0.101(2) Uani 1 1 d . . .
H4A H 0.4275 0.5203 0.2126 0.121 Uiso 1 1 calc R . .
H4B H 0.5410 0.5566 0.2026 0.121 Uiso 1 1 calc R . .
H4C H 0.5488 0.5063 0.2841 0.121 Uiso 1 1 calc R . .
C5 C 0.4969(7) 0.3363(5) 0.2296(5) 0.111(3) Uani 1 1 d . . .
H5A H 0.4143 0.3335 0.2181 0.134 Uiso 1 1 calc R . .
H5B H 0.5363 0.3447 0.2896 0.134 Uiso 1 1 calc R . .
H5C H 0.5233 0.2867 0.2126 0.134 Uiso 1 1 calc R . .
C6 C 0.6862(6) 0.4153(5) 0.2001(5) 0.101(2) Uani 1 1 d . . .
H6A H 0.7078 0.3687 0.1749 0.121 Uiso 1 1 calc R . .
H6B H 0.7204 0.4121 0.2611 0.121 Uiso 1 1 calc R . .
H6C H 0.7136 0.4630 0.1803 0.121 Uiso 1 1 calc R . .
C7 C 0.3170(5) 0.3240(5) -0.1416(4) 0.0742(17) Uani 1 1 d . . .
C8 C 0.1724(6) 0.2345(5) -0.2342(4) 0.0798(18) Uani 1 1 d . . .
C9 C 0.0977(7) 0.2829(5) -0.2978(5) 0.099(2) Uani 1 1 d . . .
C10 C -0.0088(7) 0.2517(7) -0.3474(5) 0.114(3) Uani 1 1 d . . .
H10 H -0.0594 0.2834 -0.3903 0.137 Uiso 1 1 calc R . .
C11 C -0.0410(8) 0.1753(8) -0.3348(7) 0.119(3) Uani 1 1 d . . .
H11 H -0.1132 0.1556 -0.3691 0.143 Uiso 1 1 calc R . .
C12 C 0.0291(10) 0.1286(7) -0.2742(7) 0.117(3) Uani 1 1 d . . .
H12 H 0.0056 0.0769 -0.2658 0.141 Uiso 1 1 calc R . .
C13 C 0.1385(8) 0.1572(5) -0.2229(5) 0.105(2) Uani 1 1 d . . .
C14 C 0.1224(11) 0.3742(8) -0.3118(8) 0.160(4) Uiso 1 1 d . . .
H14A H 0.0496 0.4026 -0.3391 0.192 Uiso 1 1 calc R . .
H14B H 0.1627 0.3999 -0.2574 0.192 Uiso 1 1 calc R . .
C15 C 0.1872(14) 0.3762(11) -0.3605(11) 0.238(7) Uiso 1 1 d . . .
H15A H 0.2029 0.4312 -0.3709 0.285 Uiso 1 1 calc R . .
H15B H 0.1468 0.3500 -0.4138 0.285 Uiso 1 1 calc R . .
H15C H 0.2595 0.3487 -0.3324 0.285 Uiso 1 1 calc R . .
C16 C 0.2240(11) 0.1000(7) -0.1592(8) 0.157(4) Uiso 1 1 d . . .
H16A H 0.2034 0.0451 -0.1786 0.188 Uiso 1 1 calc R . .
H16B H 0.3016 0.1102 -0.1607 0.188 Uiso 1 1 calc R . .
C17 C 0.2287(14) 0.1054(10) -0.0729(11) 0.236(8) Uiso 1 1 d . . .
H17A H 0.2857 0.0681 -0.0386 0.283 Uiso 1 1 calc R . .
H17B H 0.1536 0.0925 -0.0696 0.283 Uiso 1 1 calc R . .
H17C H 0.2499 0.1593 -0.0523 0.283 Uiso 1 1 calc R . .
C18 C 0.6351(5) 0.3592(4) -0.0322(4) 0.0668(15) Uani 1 1 d . . .
C19 C 0.7417(6) 0.2522(4) -0.0686(4) 0.0815(19) Uani 1 1 d . . .
C20 C 0.7032(8) 0.1863(5) -0.0347(5) 0.108(3) Uani 1 1 d . . .
C21 C 0.7649(12) 0.1122(6) -0.0287(7) 0.143(4) Uani 1 1 d . . .
H21 H 0.7413 0.0670 -0.0058 0.172 Uiso 1 1 calc R . .
C22 C 0.8601(12) 0.1067(7) -0.0567(8) 0.143(5) Uani 1 1 d . . .
H22 H 0.9017 0.0587 -0.0504 0.172 Uiso 1 1 calc R . .
C23 C 0.8917(8) 0.1720(8) -0.0934(6) 0.129(4) Uani 1 1 d . . .
H23 H 0.9533 0.1668 -0.1140 0.154 Uiso 1 1 calc R . .
C24 C 0.8355(7) 0.2468(5) -0.1014(5) 0.103(3) Uani 1 1 d . . .
C25 C 0.5954(10) 0.1907(8) -0.0072(7) 0.149(4) Uiso 1 1 d . . .
H25A H 0.6052 0.2385 0.0282 0.179 Uiso 1 1 calc R . .
H25B H 0.5295 0.2013 -0.0586 0.179 Uiso 1 1 calc R . .
C26 C 0.5612(19) 0.1305(14) 0.0350(15) 0.330(12) Uiso 1 1 d . . .
H26A H 0.4899 0.1457 0.0434 0.396 Uiso 1 1 calc R . .
H26B H 0.6207 0.1215 0.0894 0.396 Uiso 1 1 calc R . .
H26C H 0.5489 0.0818 0.0018 0.396 Uiso 1 1 calc R . .
C27 C 0.8706(8) 0.3175(6) -0.1429(6) 0.120(3) Uiso 1 1 d . . .
H27A H 0.8740 0.3650 -0.1081 0.144 Uiso 1 1 calc R . .
H27B H 0.9484 0.3080 -0.1444 0.144 Uiso 1 1 calc R . .
C28 C 0.7912(9) 0.3338(7) -0.2304(7) 0.147(4) Uiso 1 1 d . . .
H28A H 0.8187 0.3799 -0.2529 0.177 Uiso 1 1 calc R . .
H28B H 0.7142 0.3445 -0.2295 0.177 Uiso 1 1 calc R . .
H28C H 0.7889 0.2878 -0.2659 0.177 Uiso 1 1 calc R . .

loop_
_atom_site_aniso_label
_atom_site_aniso_U_11
_atom_site_aniso_U_22
_atom_site_aniso_U_33
_atom_site_aniso_U_23
_atom_site_aniso_U_13
_atom_site_aniso_U_12
Pd1 0.0571(3) 0.0619(3) 0.0558(3) 0.0030(2) 0.01930(19) 0.0020(2)
P1 0.0606(9) 0.0725(10) 0.0796(10) 0.0092(8) 0.0302(8) 0.0005(8)
P2 0.0684(9) 0.0900(12) 0.0561(8) 0.0099(8) 0.0182(7) 0.0044(9)
N1 0.081(4) 0.096(4) 0.061(3) -0.018(3) 0.015(3) -0.010(3)
N2 0.083(4) 0.096(4) 0.100(4) -0.033(4) 0.010(3) 0.005(3)
N3 0.085(3) 0.079(4) 0.076(3) -0.003(3) 0.044(3) 0.007(3)
N4 0.105(4) 0.094(4) 0.101(4) 0.000(3) 0.058(4) 0.019(4)
C1 0.091(5) 0.102(6) 0.190(10) 0.016(6) 0.066(6) -0.019(5)
C2 0.064(4) 0.115(6) 0.101(5) 0.023(4) 0.021(4) 0.008(4)
C3 0.079(5) 0.156(8) 0.105(6) -0.005(5) 0.050(4) 0.017(5)
C4 0.100(5) 0.119(6) 0.083(5) -0.020(4) 0.029(4) -0.006(5)
C5 0.114(6) 0.125(7) 0.088(5) 0.046(5) 0.025(5) 0.007(5)
C6 0.069(4) 0.139(7) 0.083(5) 0.015(4) 0.008(4) 0.011(4)
C7 0.064(4) 0.094(5) 0.058(3) 0.002(4) 0.012(3) 0.012(4)
C8 0.078(4) 0.089(5) 0.073(4) -0.028(4) 0.026(3) -0.007(4)
C9 0.084(5) 0.111(6) 0.093(5) -0.012(5) 0.017(4) -0.007(5)
C10 0.086(6) 0.155(9) 0.093(6) -0.013(6) 0.019(4) 0.002(6)
C11 0.085(6) 0.151(10) 0.130(8) -0.053(7) 0.047(6) -0.023(6)
C12 0.126(8) 0.114(7) 0.128(8) -0.026(6) 0.064(7) -0.033(6)
C13 0.115(6) 0.104(6) 0.103(6) -0.014(5) 0.044(5) -0.003(5)
C18 0.063(4) 0.070(4) 0.062(3) 0.006(3) 0.014(3) -0.001(3)
C19 0.083(4) 0.083(5) 0.068(4) -0.010(3) 0.012(3) 0.011(4)
C20 0.117(7) 0.087(5) 0.101(6) 0.001(4) 0.014(5) 0.016(5)
C21 0.191(12) 0.086(7) 0.122(8) 0.004(5) 0.014(8) 0.031(7)
C22 0.152(10) 0.110(8) 0.122(8) -0.027(7) -0.012(7) 0.054(8)
C23 0.095(6) 0.158(10) 0.107(7) -0.044(7) 0.001(5) 0.042(7)
C24 0.082(5) 0.123(7) 0.091(5) -0.039(5) 0.011(4) 0.034(5)

loop_
_atom_type_symbol
_atom_type_description
_atom_type_scat_dispersion_real
_atom_type_scat_dispersion_imag
_atom_type_scat_source
C C 0.0033 0.0016 'International Tables Vol C Tables 4.2.6.8 and 6.1.1.4'
H H 0.0000 0.0000 'International Tables Vol C Tables 4.2.6.8 and 6.1.1.4'
N N 0.0061 0.0033 'International Tables Vol C Tables 4.2.6.8 and 6.1.1.4'
P P 0.1023 0.0942 'International Tables Vol C Tables 4.2.6.8 and 6.1.1.4'
Pd Pd -0.9988 1.0072 'International Tables Vol C Tables 4.2.6.8 and 6.1.1.4'

loop_
_geom_angle_atom_site_label_1
_geom_angle_atom_site_label_2
_geom_angle_atom_site_label_3
_geom_angle
_geom_angle_site_symmetry_1
_geom_angle_site_symmetry_3
_geom_angle_publ_flag
N1 Pd1 N3 88.6(2) . . ?
N1 Pd1 P1 86.45(16) . . ?
N3 Pd1 P1 175.00(16) . . ?
N1 Pd1 P2 173.38(18) . . ?
N3 Pd1 P2 89.59(16) . . ?
P1 Pd1 P2 95.37(7) . . ?
C1 P1 C2 105.4(4) . . ?
C1 P1 C3 104.4(4) . . ?
C2 P1 C3 100.2(4) . . ?
C1 P1 Pd1 110.8(3) . . ?
C2 P1 Pd1 111.7(2) . . ?
C3 P1 Pd1 122.7(3) . . ?
C6 P2 C5 103.0(4) . . ?
C6 P2 C4 101.6(4) . . ?
C5 P2 C4 106.2(4) . . ?
C6 P2 Pd1 113.4(3) . . ?
C5 P2 Pd1 112.1(3) . . ?
C4 P2 Pd1 118.9(3) . . ?
C7 N1 Pd1 135.0(5) . . ?
C7 N2 C8 126.4(6) . . ?
C18 N3 Pd1 135.4(5) . . ?
C18 N4 C19 126.4(6) . . ?
N1 C7 N2 173.2(7) . . ?
C13 C8 C9 119.4(7) . . ?
C13 C8 N2 118.5(7) . . ?
C9 C8 N2 121.8(7) . . ?
C10 C9 C8 118.6(8) . . ?
C10 C9 C14 117.3(9) . . ?
C8 C9 C14 124.0(8) . . ?
C11 C10 C9 121.1(9) . . ?
C12 C11 C10 120.9(9) . . ?
C11 C12 C13 120.0(10) . . ?
C8 C13 C12 120.0(9) . . ?
C8 C13 C16 120.3(9) . . ?
C12 C13 C16 119.6(10) . . ?
C15 C14 C9 107.5(13) . . ?
C17 C16 C13 116.4(12) . . ?
N3 C18 N4 168.7(7) . . ?
C20 C19 N4 122.8(7) . . ?
C20 C19 C24 122.3(7) . . ?
N4 C19 C24 114.7(7) . . ?
C19 C20 C21 117.7(10) . . ?
C19 C20 C25 121.9(8) . . ?
C21 C20 C25 120.4(10) . . ?
C22 C21 C20 120.9(11) . . ?
C23 C22 C21 119.5(11) . . ?
C22 C23 C24 122.9(11) . . ?
C23 C24 C19 116.6(9) . . ?
C23 C24 C27 122.1(9) . . ?
C19 C24 C27 121.3(7) . . ?
C26 C25 C20 124.2(14) . . ?
C28 C27 C24 114.0(8) . . ?

loop_
_geom_bond_atom_site_label_1
_geom_bond_atom_site_label_2
_geom_bond_distance
_geom_bond_site_symmetry_2
_geom_bond_publ_flag
Pd1 N1 2.087(5) . ?
Pd1 N3 2.089(5) . ?
Pd1 P1 2.2565(17) . ?
Pd1 P2 2.2684(18) . ?
P1 C1 1.800(8) . ?
P1 C2 1.802(7) . ?
P1 C3 1.804(7) . ?
P2 C6 1.808(7) . ?
P2 C5 1.820(7) . ?
P2 C4 1.826(7) . ?
N1 C7 1.165(8) . ?
N2 C7 1.270(9) . ?
N2 C8 1.435(8) . ?
N3 C18 1.172(8) . ?
N4 C18 1.258(8) . ?
N4 C19 1.426(9) . ?
C8 C13 1.378(10) . ?
C8 C9 1.392(10) . ?
C9 C10 1.380(11) . ?
C9 C14 1.576(14) . ?
C10 C11 1.365(13) . ?
C11 C12 1.327(13) . ?
C12 C13 1.399(12) . ?
C13 C16 1.535(13) . ?
C14 C15 1.312(16) . ?
C16 C17 1.421(18) . ?
C19 C20 1.384(11) . ?
C19 C24 1.429(10) . ?
C20 C21 1.425(12) . ?
C20 C25 1.534(13) . ?
C21 C22 1.393(16) . ?
C22 C23 1.363(15) . ?
C23 C24 1.400(12) . ?
C24 C27 1.495(12) . ?
C25 C26 1.36(2) . ?
C27 C28 1.476(12) . ?
